data_2210373
loop_
_publ_author_name
'Liu, Gang'
'Pu, Shou-Zhi'
'Xu, Jing-Kun'

_publ_section_title 1,2-Bis[5-(3,4-difluorophenyl)-2-methyl-3-thienyl]-3,3,4,4,5,5-hexafluorocyclopent-1-ene
_journal_coeditor_code SJ2092
_journal_issue 9
_journal_name_full 'Acta Crystallographica Section E'
_journal_page_first o4123
_journal_page_last o4125
_journal_paper_doi 10.1107/S1600536806033629
_journal_volume 62
_journal_year 2006
_chemical_formula_iupac 'C27 H14 F10 S2'
_chemical_formula_moiety 'C27 H14 F10 S2'
_chemical_formula_sum 'C27 H14 F10 S2'
_chemical_formula_weight 592.50
_chemical_melting_point 407
_chemical_name_systematic
;
1,2-Bis[5-(3,4-difluorophenyl)-2-methyl-3-thienyl]-3,3,4,4,5,5-
hexafluorocyclopent-1-ene
;
_space_group_IT_number 14
_symmetry_cell_setting monoclinic
_symmetry_space_group_name_Hall '-P 2ybc'
_symmetry_space_group_name_H-M 'P 1 21/c 1'
_atom_sites_solution_hydrogens geom
_atom_sites_solution_primary direct
_atom_sites_solution_secondary difmap
_audit_creation_method SHELXL-97
_cell_angle_alpha 90.00
_cell_angle_beta 93.876(4)
_cell_angle_gamma 90.00
_cell_formula_units_Z 8
_cell_length_a 19.126(4)
_cell_length_b 12.098(3)
_cell_length_c 21.528(5)
_cell_measurement_reflns_used 5320
_cell_measurement_temperature 294(2)
_cell_measurement_theta_max 22.56
_cell_measurement_theta_min 2.70
_cell_volume 4970(2)
_computing_cell_refinement 'SAINT (Bruker 1997)'
_computing_data_collection 'SMART (Bruker, 1997)'
_computing_data_reduction SAINT
_computing_molecular_graphics 'SHELXTL (Bruker, 1997)'
_computing_publication_material SHELXTL
_computing_structure_refinement 'SHELXL97 (Sheldrick, 1997)'
_computing_structure_solution 'SHELXS97 (Sheldrick, 1997)'
_diffrn_ambient_temperature 294(2)
_diffrn_measured_fraction_theta_full 1.000
_diffrn_measured_fraction_theta_max 1.000
_diffrn_measurement_device_type 'Bruker SMART 1000 CCD area-detector'
_diffrn_measurement_method '\f and \w'
_diffrn_radiation_monochromator graphite
_diffrn_radiation_source 'fine-focus sealed tube'
_diffrn_radiation_type MoK\a
_diffrn_radiation_wavelength 0.71073
_diffrn_reflns_av_R_equivalents 0.0444
_diffrn_reflns_av_sigmaI/netI 0.0516
_diffrn_reflns_limit_h_max 22
_diffrn_reflns_limit_h_min -22
_diffrn_reflns_limit_k_max 14
_diffrn_reflns_limit_k_min -12
_diffrn_reflns_limit_l_max 23
_diffrn_reflns_limit_l_min -25
_diffrn_reflns_number 24860
_diffrn_reflns_theta_full 25.01
_diffrn_reflns_theta_max 25.01
_diffrn_reflns_theta_min 1.07
_diffrn_standards_number 0
_exptl_absorpt_coefficient_mu 0.306
_exptl_absorpt_correction_T_max 1.000
_exptl_absorpt_correction_T_min 0.829
_exptl_absorpt_correction_type multi-scan
_exptl_absorpt_process_details '(SADABS; Sheldrick, 1996)'
_exptl_crystal_colour colorless
_exptl_crystal_density_diffrn 1.584
_exptl_crystal_density_method 'not measured'
_exptl_crystal_description prism
_exptl_crystal_F_000 2384
_exptl_crystal_size_max 0.24
_exptl_crystal_size_mid 0.22
_exptl_crystal_size_min 0.16
_refine_diff_density_max 0.779
_refine_diff_density_min -0.492
_refine_ls_extinction_method none
_refine_ls_goodness_of_fit_ref 1.012
_refine_ls_hydrogen_treatment constr
_refine_ls_matrix_type full
_refine_ls_number_parameters 707
_refine_ls_number_reflns 8768
_refine_ls_number_restraints 12
_refine_ls_restrained_S_all 1.065
_refine_ls_R_factor_all 0.1006
_refine_ls_R_factor_gt 0.0523
_refine_ls_shift/su_max 0.000
_refine_ls_shift/su_mean 0.000
_refine_ls_structure_factor_coef Fsqd
_refine_ls_weighting_details 'calc w=1/[\s^2^(Fo^2^)+(0.0648P)^2^+3.5743P] where P=(Fo^2^+2Fc^2^)/3'
_refine_ls_weighting_scheme calc
_refine_ls_wR_factor_gt 0.1251
_refine_ls_wR_factor_ref 0.1521
_reflns_number_gt 5160
_reflns_number_total 8768
_reflns_threshold_expression I>2\s(I)
_cod_data_source_file sj2092.cif
_cod_data_source_block I
_cod_original_cell_volume 4969.8(18)
_cod_original_sg_symbol_H-M 'P 21/c'
_cod_database_code 2210373
_cod_database_fobs_code 2210373

loop_
_symmetry_equiv_pos_as_xyz
'x, y, z'
'-x, y+1/2, -z+1/2'
'-x, -y, -z'
'x, -y-1/2, z-1/2'

loop_
_atom_site_type_symbol
_atom_site_label
_atom_site_fract_x
_atom_site_fract_y
_atom_site_fract_z
_atom_site_U_iso_or_equiv
_atom_site_adp_type
_atom_site_calc_flag
_atom_site_refinement_flags
_atom_site_occupancy
S S1 0.17778(6) 0.44758(8) 0.18115(5) 0.0554(3) Uani d . 1
S S2 0.06786(5) 0.72733(9) 0.35894(5) 0.0546(3) Uani d . 1
S S3 0.39276(6) 0.28114(9) 0.68684(5) 0.0585(3) Uani d . 1
S S4 0.14965(6) 0.11629(9) 0.52501(5) 0.0547(3) Uani d . 1
F F1 0.13423(17) -0.1020(2) 0.16616(15) 0.0993(10) Uani d . 1
F F2 0.24684(19) -0.0582(2) 0.24158(16) 0.1031(10) Uani d . 1
F F3 0.40133(12) 0.4698(2) 0.31832(12) 0.0713(7) Uani d . 1
F F4 0.34744(13) 0.40922(17) 0.39700(12) 0.0661(7) Uani d . 1
F F5 0.42849(12) 0.6598(2) 0.37060(13) 0.0728(7) Uani d . 1
F F6 0.42683(12) 0.5576(2) 0.45331(11) 0.0688(7) Uani d . 1
F F7 0.33422(14) 0.7655(2) 0.42666(15) 0.0920(10) Uani d . 1
F F8 0.30254(14) 0.6215(3) 0.47636(12) 0.0832(9) Uani d . 1
F F9 0.14720(17) 1.2366(2) 0.36677(14) 0.0881(9) Uani d . 1
F F10 0.02291(18) 1.2679(2) 0.30518(15) 0.1030(10) Uani d . 1
F F11 0.02378(18) -0.3980(3) 0.54240(17) 0.1224(13) Uani d . 1
F F12 0.16101(19) -0.4123(2) 0.52942(18) 0.1151(12) Uani d . 1
F F13 0.32741(18) 0.1354(4) 0.37153(14) 0.1341(15) Uani d . 1
F F14 0.3678(2) -0.0147(2) 0.41077(17) 0.1283(15) Uani d . 1
F F15 0.4473(3) 0.1959(4) 0.36207(16) 0.172(2) Uani d U 1
F F16 0.48647(19) 0.0545(4) 0.4083(3) 0.186(2) Uani d U 1
F F17 0.47399(13) 0.3102(2) 0.45565(12) 0.0719(7) Uani d . 1
F F18 0.51941(13) 0.1683(3) 0.50162(14) 0.0944(10) Uani d . 1
F F19 0.4073(2) 0.8283(2) 0.73161(15) 0.1110(11) Uani d . 1
F F20 0.3620(2) 0.7875(2) 0.61389(16) 0.1226(13) Uani d . 1
C C1 0.1312(2) 0.1966(3) 0.1667(2) 0.0594(11) Uani d . 1
H H1 0.1044 0.2542 0.1492 0.071 Uiso calc R 1
C C2 0.1126(3) 0.0879(4) 0.1518(2) 0.0715(13) Uani d . 1
H H2 0.0739 0.0728 0.1246 0.086 Uiso calc R 1
C C3 0.1520(3) 0.0048(4) 0.1776(2) 0.0663(13) Uani d . 1
C C4 0.2094(3) 0.0272(3) 0.2170(2) 0.0588(12) Uani d . 1
C C5 0.2287(2) 0.1334(3) 0.23187(18) 0.0511(10) Uani d . 1
H H5 0.2682 0.1469 0.2584 0.061 Uiso calc R 1
C C6 0.1890(2) 0.2208(3) 0.20719(17) 0.0454(9) Uani d . 1
C C7 0.20746(19) 0.3362(3) 0.22500(17) 0.0439(9) Uani d . 1
C C8 0.2463(2) 0.3721(3) 0.27638(18) 0.0449(9) Uani d . 1
H H8 0.2676 0.3243 0.3057 0.054 Uiso calc R 1
C C9 0.25129(19) 0.4888(3) 0.28131(16) 0.0412(9) Uani d . 1
C C10 0.2160(2) 0.5422(3) 0.23176(17) 0.0469(10) Uani d . 1
C C11 0.2116(3) 0.6637(3) 0.2162(2) 0.0632(12) Uani d . 1
H H11A 0.1709 0.6949 0.2333 0.095 Uiso calc R 1
H H11B 0.2082 0.6729 0.1718 0.095 Uiso calc R 1
H H11C 0.2528 0.7005 0.2337 0.095 Uiso calc R 1
C C12 0.28788(18) 0.5444(3) 0.33468(16) 0.0379(8) Uani d . 1
C C13 0.3571(2) 0.5005(3) 0.36142(18) 0.0469(10) Uani d . 1
C C14 0.3876(2) 0.5935(3) 0.40342(18) 0.0482(10) Uani d . 1
C C15 0.3225(2) 0.6572(3) 0.4199(2) 0.0518(10) Uani d . 1
C C16 0.26703(18) 0.6294(3) 0.36903(17) 0.0384(9) Uani d . 1
C C17 0.19904(18) 0.6874(3) 0.36520(16) 0.0374(8) Uani d . 1
C C18 0.1360(2) 0.6339(3) 0.36691(18) 0.0468(10) Uani d . 1
C C19 0.1204(2) 0.5126(3) 0.3753(2) 0.0642(12) Uani d . 1
H H19A 0.1122 0.4783 0.3353 0.096 Uiso calc R 1
H H19B 0.0795 0.5046 0.3984 0.096 Uiso calc R 1
H H19C 0.1596 0.4777 0.3976 0.096 Uiso calc R 1
C C20 0.19152(19) 0.8048(3) 0.35822(17) 0.0411(9) Uani d . 1
H H20 0.2293 0.8530 0.3574 0.049 Uiso calc R 1
C C21 0.12326(19) 0.8387(3) 0.35284(17) 0.0415(9) Uani d . 1
C C22 0.0951(2) 0.9508(3) 0.34131(17) 0.0429(9) Uani d . 1
C C23 0.1350(2) 1.0433(3) 0.36040(17) 0.0472(10) Uani d . 1
H H23 0.1788 1.0341 0.3813 0.057 Uiso calc R 1
C C24 0.1095(2) 1.1469(3) 0.3483(2) 0.0558(11) Uani d . 1
C C25 0.0454(3) 1.1634(4) 0.3169(2) 0.0658(13) Uani d . 1
C C26 0.0058(3) 1.0752(4) 0.2976(2) 0.0763(14) Uani d . 1
H H26 -0.0375 1.0860 0.2762 0.092 Uiso calc R 1
C C27 0.0302(2) 0.9684(4) 0.3102(2) 0.0613(12) Uani d . 1
H H27 0.0026 0.9081 0.2975 0.074 Uiso calc R 1
C C28 0.0705(2) -0.1091(4) 0.5356(2) 0.0719(13) Uani d . 1
H H28 0.0489 -0.0404 0.5377 0.086 Uiso calc R 1
C C29 0.0306(3) -0.2046(5) 0.5412(2) 0.0836(16) Uani d . 1
H H29 -0.0170 -0.1997 0.5471 0.100 Uiso calc R 1
C C30 0.0621(3) -0.3048(5) 0.5378(2) 0.0797(15) Uani d . 1
C C31 0.1321(3) -0.3116(4) 0.5308(2) 0.0695(13) Uani d . 1
C C32 0.1724(2) -0.2193(4) 0.52584(19) 0.0592(11) Uani d . 1
H H32 0.2203 -0.2263 0.5218 0.071 Uiso calc R 1
C C33 0.1420(2) -0.1143(3) 0.52681(17) 0.0496(10) Uani d . 1
C C34 0.1844(2) -0.0150(3) 0.51817(17) 0.0467(10) Uani d . 1
C C35 0.2526(2) -0.0067(3) 0.50376(17) 0.0471(10) Uani d . 1
H H35 0.2807 -0.0680 0.4978 0.057 Uiso calc R 1
C C36 0.27720(19) 0.1037(3) 0.49863(17) 0.0447(9) Uani d . 1
C C37 0.2269(2) 0.1805(3) 0.50944(18) 0.0485(10) Uani d . 1
C C38 0.2309(2) 0.3043(3) 0.5086(2) 0.0688(13) Uani d . 1
H H38A 0.2492 0.3303 0.5486 0.103 Uiso calc R 1
H H38B 0.1850 0.3344 0.4995 0.103 Uiso calc R 1
H H38C 0.2613 0.3274 0.4773 0.103 Uiso calc R 1
C C39 0.3481(2) 0.1317(3) 0.47972(18) 0.0445(9) Uani d . 1
C C40 0.3701(2) 0.0926(3) 0.4180(2) 0.0551(11) Uani d . 1
C C41 0.4428(3) 0.1371(4) 0.4126(2) 0.0695(13) Uani d . 1
C C42 0.4608(2) 0.2047(3) 0.4711(2) 0.0530(11) Uani d . 1
C C43 0.3977(2) 0.1931(3) 0.50916(18) 0.0452(9) Uani d . 1
C C44 0.3973(2) 0.2466(3) 0.57065(19) 0.0470(10) Uani d . 1
C C45 0.3895(2) 0.1904(3) 0.62520(19) 0.0492(10) Uani d . 1
C C46 0.3795(3) 0.0686(3) 0.6363(2) 0.0676(13) Uani d . 1
H H46A 0.3308 0.0535 0.6402 0.101 Uiso calc R 1
H H46B 0.4059 0.0473 0.6740 0.101 Uiso calc R 1
H H46C 0.3957 0.0275 0.6020 0.101 Uiso calc R 1
C C47 0.4047(2) 0.3627(3) 0.58013(19) 0.0501(10) Uani d . 1
H H47 0.4107 0.4120 0.5478 0.060 Uiso calc R 1
C C48 0.4024(2) 0.3954(3) 0.64001(18) 0.0482(10) Uani d . 1
C C49 0.4052(2) 0.5084(3) 0.66511(19) 0.0524(10) Uani d . 1
C C50 0.4280(2) 0.5314(4) 0.7261(2) 0.0685(13) Uani d . 1
H H50 0.4432 0.4739 0.7523 0.082 Uiso calc R 1
C C51 0.4287(3) 0.6393(4) 0.7490(2) 0.0823(15) Uani d . 1
H H51 0.4439 0.6535 0.7902 0.099 Uiso calc R 1
C C52 0.4071(3) 0.7232(4) 0.7108(3) 0.0758(14) Uani d . 1
C C53 0.3846(3) 0.7016(4) 0.6508(2) 0.0737(14) Uani d . 1
C C54 0.3829(3) 0.5966(4) 0.6280(2) 0.0663(13) Uani d . 1
H H54 0.3665 0.5840 0.5869 0.080 Uiso calc R 1

loop_
_atom_site_aniso_label
_atom_site_aniso_U_11
_atom_site_aniso_U_22
_atom_site_aniso_U_33
_atom_site_aniso_U_12
_atom_site_aniso_U_13
_atom_site_aniso_U_23
S1 0.0753(8) 0.0454(6) 0.0436(6) -0.0007(5) -0.0101(5) -0.0032(5)
S2 0.0414(6) 0.0479(6) 0.0741(8) 0.0005(5) 0.0016(5) 0.0049(5)
S3 0.0706(7) 0.0572(7) 0.0483(6) 0.0069(6) 0.0097(5) 0.0017(5)
S4 0.0519(6) 0.0615(7) 0.0512(6) 0.0141(5) 0.0054(5) 0.0028(5)
F1 0.135(3) 0.0449(16) 0.116(2) -0.0246(17) -0.008(2) -0.0131(15)
F2 0.131(3) 0.0644(19) 0.114(3) 0.0074(18) 0.005(2) 0.0071(17)
F3 0.0547(15) 0.0872(19) 0.0723(17) 0.0194(13) 0.0076(13) -0.0166(14)
F4 0.0744(17) 0.0409(13) 0.0803(17) 0.0058(12) -0.0155(13) 0.0148(12)
F5 0.0571(15) 0.0736(17) 0.0878(19) -0.0166(13) 0.0046(13) 0.0092(14)
F6 0.0633(16) 0.0712(16) 0.0679(16) 0.0112(13) -0.0241(13) 0.0006(13)
F7 0.0773(19) 0.0481(15) 0.144(3) 0.0080(13) -0.0450(18) -0.0342(16)
F8 0.0709(17) 0.133(3) 0.0452(16) 0.0219(17) -0.0023(13) -0.0082(15)
F9 0.117(2) 0.0488(16) 0.097(2) -0.0084(15) -0.0052(18) 0.0005(14)
F10 0.125(3) 0.0560(17) 0.125(3) 0.0341(17) -0.012(2) 0.0197(17)
F11 0.114(3) 0.119(3) 0.135(3) -0.063(2) 0.015(2) 0.012(2)
F12 0.134(3) 0.062(2) 0.157(3) -0.0115(19) 0.063(2) -0.0015(19)
F13 0.100(2) 0.246(5) 0.0549(19) 0.040(3) -0.0095(17) 0.000(2)
F14 0.185(4) 0.065(2) 0.147(3) -0.048(2) 0.100(3) -0.057(2)
F15 0.253(5) 0.203(4) 0.062(2) -0.151(4) 0.030(3) -0.013(2)
F16 0.084(2) 0.166(4) 0.310(6) 0.021(2) 0.028(3) -0.157(4)
F17 0.0829(18) 0.0573(16) 0.0776(18) -0.0159(13) 0.0200(14) -0.0014(13)
F18 0.0550(16) 0.138(3) 0.090(2) 0.0322(17) 0.0036(15) 0.0217(19)
F19 0.169(3) 0.0599(18) 0.104(2) -0.011(2) 0.014(2) -0.0344(17)
F20 0.214(4) 0.0571(19) 0.095(2) 0.011(2) 0.002(2) 0.0048(17)
C1 0.061(3) 0.043(2) 0.072(3) -0.005(2) -0.005(2) -0.006(2)
C2 0.077(3) 0.053(3) 0.084(4) -0.010(3) 0.000(3) -0.008(3)
C3 0.090(4) 0.039(3) 0.071(3) -0.019(3) 0.008(3) -0.011(2)
C4 0.084(3) 0.035(2) 0.058(3) 0.008(2) 0.012(3) 0.006(2)
C5 0.059(3) 0.045(2) 0.050(2) -0.001(2) 0.006(2) -0.0056(19)
C6 0.052(2) 0.044(2) 0.042(2) -0.0027(19) 0.0090(19) -0.0066(18)
C7 0.047(2) 0.039(2) 0.046(2) -0.0041(18) 0.0043(19) -0.0071(17)
C8 0.052(2) 0.036(2) 0.047(2) 0.0035(18) 0.0008(19) 0.0003(17)
C9 0.048(2) 0.035(2) 0.041(2) 0.0021(17) 0.0024(18) -0.0032(16)
C10 0.057(3) 0.042(2) 0.041(2) -0.0002(19) 0.0013(19) -0.0019(18)
C11 0.095(4) 0.041(2) 0.052(3) 0.001(2) -0.007(2) 0.008(2)
C12 0.042(2) 0.0291(19) 0.042(2) -0.0028(16) -0.0018(17) 0.0023(16)
C13 0.051(2) 0.039(2) 0.050(2) 0.0074(19) 0.002(2) 0.0045(19)
C14 0.043(2) 0.049(2) 0.052(3) -0.001(2) -0.007(2) 0.0059(19)
C15 0.055(3) 0.039(2) 0.059(3) 0.002(2) -0.011(2) -0.007(2)
C16 0.038(2) 0.034(2) 0.043(2) -0.0013(17) 0.0005(17) 0.0008(16)
C17 0.040(2) 0.035(2) 0.037(2) 0.0035(17) -0.0022(16) -0.0018(16)
C18 0.047(2) 0.037(2) 0.056(3) 0.0014(18) 0.0019(19) 0.0017(18)
C19 0.061(3) 0.042(2) 0.090(3) -0.006(2) 0.003(2) 0.009(2)
C20 0.041(2) 0.035(2) 0.047(2) -0.0027(17) 0.0006(17) -0.0049(16)
C21 0.044(2) 0.037(2) 0.043(2) 0.0030(17) 0.0006(17) -0.0015(16)
C22 0.046(2) 0.042(2) 0.042(2) 0.0061(18) 0.0030(18) 0.0007(17)
C23 0.053(2) 0.044(2) 0.044(2) 0.008(2) 0.0003(19) 0.0031(18)
C24 0.079(3) 0.037(2) 0.052(3) -0.001(2) 0.006(2) 0.0019(19)
C25 0.083(3) 0.046(3) 0.069(3) 0.023(3) 0.002(3) 0.013(2)
C26 0.067(3) 0.065(3) 0.093(4) 0.019(3) -0.016(3) 0.010(3)
C27 0.056(3) 0.052(3) 0.074(3) 0.006(2) -0.011(2) 0.001(2)
C28 0.051(3) 0.087(4) 0.078(3) 0.006(3) 0.003(2) 0.018(3)
C29 0.055(3) 0.113(5) 0.082(4) -0.016(3) 0.003(3) 0.024(3)
C30 0.084(4) 0.086(4) 0.069(3) -0.033(3) 0.007(3) 0.006(3)
C31 0.087(4) 0.056(3) 0.068(3) -0.006(3) 0.023(3) 0.000(2)
C32 0.064(3) 0.058(3) 0.057(3) -0.008(2) 0.019(2) -0.004(2)
C33 0.051(3) 0.061(3) 0.036(2) -0.002(2) 0.0022(18) 0.0005(19)
C34 0.053(3) 0.050(2) 0.037(2) 0.003(2) -0.0005(18) 0.0014(17)
C35 0.049(2) 0.044(2) 0.048(2) 0.0061(19) -0.0016(19) -0.0045(18)
C36 0.045(2) 0.042(2) 0.046(2) 0.0038(19) -0.0008(18) -0.0055(18)
C37 0.054(2) 0.045(2) 0.045(2) 0.006(2) 0.0001(19) -0.0009(18)
C38 0.078(3) 0.050(3) 0.079(3) 0.011(2) 0.006(3) 0.001(2)
C39 0.048(2) 0.037(2) 0.049(2) 0.0088(19) 0.0025(19) 0.0007(18)
C40 0.064(3) 0.048(3) 0.054(3) 0.000(2) 0.006(2) -0.009(2)
C41 0.082(4) 0.064(3) 0.066(3) -0.001(3) 0.029(3) -0.012(2)
C42 0.053(3) 0.046(3) 0.060(3) 0.005(2) 0.000(2) 0.004(2)
C43 0.046(2) 0.039(2) 0.050(2) 0.0051(19) 0.0019(19) 0.0010(18)
C44 0.041(2) 0.046(2) 0.053(3) 0.0015(18) -0.0010(18) -0.0053(19)
C45 0.047(2) 0.046(2) 0.055(3) 0.0057(19) 0.0030(19) 0.0033(19)
C46 0.076(3) 0.054(3) 0.074(3) 0.012(2) 0.016(3) 0.008(2)
C47 0.054(3) 0.048(2) 0.048(2) -0.007(2) 0.002(2) 0.0009(19)
C48 0.049(2) 0.051(2) 0.044(2) 0.000(2) 0.0015(19) -0.0023(19)
C49 0.055(3) 0.054(3) 0.049(3) -0.002(2) 0.001(2) -0.008(2)
C50 0.080(3) 0.064(3) 0.059(3) 0.005(3) -0.006(2) -0.006(2)
C51 0.104(4) 0.077(4) 0.065(3) -0.009(3) -0.008(3) -0.030(3)
C52 0.098(4) 0.055(3) 0.075(4) -0.008(3) 0.014(3) -0.022(3)
C53 0.105(4) 0.047(3) 0.070(3) 0.000(3) 0.013(3) -0.005(3)
C54 0.091(4) 0.058(3) 0.049(3) -0.002(3) 0.002(2) -0.009(2)

loop_
_atom_type_symbol
_atom_type_description
_atom_type_scat_dispersion_real
_atom_type_scat_dispersion_imag
_atom_type_scat_source
C C 0.0033 0.0016 'International Tables Vol C Tables 4.2.6.8 and 6.1.1.4'
H H 0.0000 0.0000 'International Tables Vol C Tables 4.2.6.8 and 6.1.1.4'
F F 0.0171 0.0103 'International Tables Vol C Tables 4.2.6.8 and 6.1.1.4'
S S 0.1246 0.1234 'International Tables Vol C Tables 4.2.6.8 and 6.1.1.4'

loop_
_geom_angle_atom_site_label_1
_geom_angle_atom_site_label_2
_geom_angle_atom_site_label_3
_geom_angle
C10 S1 C7 93.64(18)
C21 S2 C18 93.18(18)
C45 S3 C48 93.44(19)
C37 S4 C34 93.37(19)
C6 C1 C2 121.5(4)
C6 C1 H1 119.3
C2 C1 H1 119.3
C3 C2 C1 118.8(4)
C3 C2 H2 120.6
C1 C2 H2 120.6
C2 C3 F1 120.6(5)
C2 C3 C4 120.5(4)
F1 C3 C4 118.9(4)
F2 C4 C5 120.2(4)
F2 C4 C3 118.3(4)
C5 C4 C3 121.5(4)
C4 C5 C6 119.7(4)
C4 C5 H5 120.2
C6 C5 H5 120.2
C5 C6 C1 118.0(4)
C5 C6 C7 120.3(3)
C1 C6 C7 121.7(4)
C8 C7 C6 128.1(3)
C8 C7 S1 109.7(3)
C6 C7 S1 122.1(3)
C7 C8 C9 114.1(3)
C7 C8 H8 122.9
C9 C8 H8 122.9
C10 C9 C8 112.3(3)
C10 C9 C12 124.9(3)
C8 C9 C12 122.7(3)
C9 C10 C11 130.0(3)
C9 C10 S1 110.2(3)
C11 C10 S1 119.7(3)
C10 C11 H11A 109.5
C10 C11 H11B 109.5
H11A C11 H11B 109.5
C10 C11 H11C 109.5
H11A C11 H11C 109.5
H11B C11 H11C 109.5
C16 C12 C9 129.7(3)
C16 C12 C13 110.2(3)
C9 C12 C13 119.9(3)
F3 C13 F4 106.1(3)
F3 C13 C12 114.2(3)
F4 C13 C12 110.5(3)
F3 C13 C14 112.2(3)
F4 C13 C14 108.9(3)
C12 C13 C14 104.8(3)
F6 C14 F5 107.3(3)
F6 C14 C15 113.5(3)
F5 C14 C15 109.4(3)
F6 C14 C13 113.9(3)
F5 C14 C13 109.7(3)
C15 C14 C13 103.0(3)
F7 C15 F8 105.5(3)
F7 C15 C16 113.7(3)
F8 C15 C16 110.4(3)
F7 C15 C14 112.8(3)
F8 C15 C14 109.2(3)
C16 C15 C14 105.3(3)
C12 C16 C17 128.8(3)
C12 C16 C15 110.4(3)
C17 C16 C15 120.6(3)
C18 C17 C20 112.8(3)
C18 C17 C16 123.2(3)
C20 C17 C16 124.0(3)
C17 C18 C19 130.0(3)
C17 C18 S2 110.3(3)
C19 C18 S2 119.7(3)
C18 C19 H19A 109.5
C18 C19 H19B 109.5
H19A C19 H19B 109.5
C18 C19 H19C 109.5
H19A C19 H19C 109.5
H19B C19 H19C 109.5
C21 C20 C17 113.3(3)
C21 C20 H20 123.4
C17 C20 H20 123.4
C20 C21 C22 128.8(3)
C20 C21 S2 110.3(3)
C22 C21 S2 120.8(3)
C27 C22 C23 118.2(4)
C27 C22 C21 121.8(4)
C23 C22 C21 120.0(3)
C24 C23 C22 119.8(4)
C24 C23 H23 120.1
C22 C23 H23 120.1
F9 C24 C23 120.4(4)
F9 C24 C25 118.1(4)
C23 C24 C25 121.6(4)
F10 C25 C26 120.9(4)
F10 C25 C24 119.2(4)
C26 C25 C24 119.8(4)
C25 C26 C27 119.8(4)
C25 C26 H26 120.1
C27 C26 H26 120.1
C22 C27 C26 120.8(4)
C22 C27 H27 119.6
C26 C27 H27 119.6
C29 C28 C33 121.4(5)
C29 C28 H28 119.3
C33 C28 H28 119.3
C30 C29 C28 119.3(5)
C30 C29 H29 120.4
C28 C29 H29 120.4
F11 C30 C29 119.8(5)
F11 C30 C31 120.0(6)
C29 C30 C31 120.2(5)
F12 C31 C30 118.0(5)
F12 C31 C32 120.4(5)
C30 C31 C32 121.6(5)
C31 C32 C33 120.3(4)
C31 C32 H32 119.8
C33 C32 H32 119.8
C28 C33 C32 117.1(4)
C28 C33 C34 122.3(4)
C32 C33 C34 120.5(4)
C35 C34 C33 129.3(4)
C35 C34 S4 109.2(3)
C33 C34 S4 121.5(3)
C34 C35 C36 114.4(4)
C34 C35 H35 122.8
C36 C35 H35 122.8
C37 C36 C35 112.6(3)
C37 C36 C39 124.0(3)
C35 C36 C39 123.3(3)
C36 C37 C38 129.7(4)
C36 C37 S4 110.4(3)
C38 C37 S4 119.9(3)
C37 C38 H38A 109.5
C37 C38 H38B 109.5
H38A C38 H38B 109.5
C37 C38 H38C 109.5
H38A C38 H38C 109.5
H38B C38 H38C 109.5
C43 C39 C36 129.3(4)
C43 C39 C40 111.4(3)
C36 C39 C40 119.2(3)
F14 C40 F13 106.2(4)
F14 C40 C39 114.2(4)
F13 C40 C39 110.2(4)
F14 C40 C41 111.7(4)
F13 C40 C41 108.7(4)
C39 C40 C41 105.8(3)
F15 C41 F16 106.1(5)
F15 C41 C40 111.9(5)
F16 C41 C40 109.3(4)
F15 C41 C42 111.8(4)
F16 C41 C42 111.0(4)
C40 C41 C42 106.7(4)
F18 C42 F17 105.6(3)
F18 C42 C43 112.2(3)
F17 C42 C43 113.1(3)
F18 C42 C41 111.4(4)
F17 C42 C41 109.9(4)
C43 C42 C41 104.7(3)
C39 C43 C44 128.7(4)
C39 C43 C42 111.3(3)
C44 C43 C42 120.0(3)
C45 C44 C47 112.4(4)
C45 C44 C43 123.9(3)
C47 C44 C43 123.7(4)
C44 C45 C46 129.9(4)
C44 C45 S3 110.1(3)
C46 C45 S3 120.0(3)
C45 C46 H46A 109.5
C45 C46 H46B 109.5
H46A C46 H46B 109.5
C45 C46 H46C 109.5
H46A C46 H46C 109.5
H46B C46 H46C 109.5
C48 C47 C44 114.5(4)
C48 C47 H47 122.7
C44 C47 H47 122.7
C47 C48 C49 128.3(4)
C47 C48 S3 109.5(3)
C49 C48 S3 122.1(3)
C54 C49 C50 117.3(4)
C54 C49 C48 120.2(4)
C50 C49 C48 122.5(4)
C49 C50 C51 121.2(5)
C49 C50 H50 119.4
C51 C50 H50 119.4
C52 C51 C50 119.4(5)
C52 C51 H51 120.3
C50 C51 H51 120.3
F19 C52 C51 120.7(5)
F19 C52 C53 119.4(5)
C51 C52 C53 119.9(4)
C52 C53 F20 118.5(4)
C52 C53 C54 121.3(5)
F20 C53 C54 120.2(5)
C53 C54 C49 120.8(4)
C53 C54 H54 119.6
C49 C54 H54 119.6

loop_
_geom_bond_atom_site_label_1
_geom_bond_atom_site_label_2
_geom_bond_distance
_geom_bond_publ_flag
S1 C10 1.710(4) y
S1 C7 1.720(4) y
S2 C21 1.724(4) y
S2 C18 1.724(4) y
S3 C45 1.720(4) y
S3 C48 1.728(4) y
S4 C37 1.722(4) y
S4 C34 1.732(4) y
F1 C3 1.353(5) ?
F2 C4 1.345(5) ?
F3 C13 1.349(4) ?
F4 C13 1.364(4) ?
F5 C14 1.353(4) ?
F6 C14 1.341(4) ?
F7 C15 1.336(4) ?
F8 C15 1.369(5) ?
F9 C24 1.348(5) ?
F10 C25 1.353(5) ?
F11 C30 1.352(5) ?
F12 C31 1.339(5) ?
F13 C40 1.351(5) ?
F14 C40 1.308(5) ?
F15 C41 1.308(6) ?
F16 C41 1.310(6) ?
F17 C42 1.347(4) ?
F18 C42 1.335(5) ?
F19 C52 1.348(5) ?
F20 C53 1.360(5) ?
C1 C6 1.393(5) ?
C1 C2 1.393(6) ?
C1 H1 0.9300 ?
C2 C3 1.352(6) ?
C2 H2 0.9300 ?
C3 C4 1.370(6) ?
C4 C5 1.368(5) ?
C5 C6 1.386(5) ?
C5 H5 0.9300 ?
C6 C7 1.483(5) ?
C7 C8 1.361(5) ?
C8 C9 1.420(5) ?
C8 H8 0.9300 ?
C9 C10 1.383(5) ?
C9 C12 1.468(5) ?
C10 C11 1.509(5) ?
C11 H11A 0.9600 ?
C11 H11B 0.9600 ?
C11 H11C 0.9600 ?
C12 C16 1.343(5) y
C12 C13 1.505(5) y
C13 C14 1.532(5) y
C14 C15 1.525(5) y
C15 C16 1.510(5) y
C16 C17 1.475(5) ?
C17 C18 1.372(5) ?
C17 C20 1.433(5) ?
C18 C19 1.511(5) ?
C19 H19A 0.9600 ?
C19 H19B 0.9600 ?
C19 H19C 0.9600 ?
C20 C21 1.366(5) ?
C20 H20 0.9300 ?
C21 C22 1.475(5) ?
C22 C27 1.387(5) ?
C22 C23 1.400(5) ?
C23 C24 1.364(5) ?
C23 H23 0.9300 ?
C24 C25 1.373(6) ?
C25 C26 1.357(6) ?
C26 C27 1.395(6) ?
C26 H26 0.9300 ?
C27 H27 0.9300 ?
C28 C29 1.394(7) ?
C28 C33 1.395(6) ?
C28 H28 0.9300 ?
C29 C30 1.358(7) ?
C29 H29 0.9300 ?
C30 C31 1.359(7) ?
C31 C32 1.365(6) ?
C32 C33 1.397(6) ?
C32 H32 0.9300 ?
C33 C34 1.468(5) ?
C34 C35 1.366(5) ?
C35 C36 1.422(5) ?
C35 H35 0.9300 ?
C36 C37 1.369(5) ?
C36 C39 1.482(5) ?
C37 C38 1.500(5) ?
C38 H38A 0.9600 ?
C38 H38B 0.9600 ?
C38 H38C 0.9600 ?
C39 C43 1.331(5) y
C39 C40 1.497(5) y
C40 C41 1.502(6) y
C41 C42 1.523(6) y
C42 C43 1.509(5) y
C43 C44 1.474(5) ?
C44 C45 1.374(5) ?
C44 C47 1.426(5) ?
C45 C46 1.507(5) ?
C46 H46A 0.9600 ?
C46 H46B 0.9600 ?
C46 H46C 0.9600 ?
C47 C48 1.352(5) ?
C47 H47 0.9300 ?
C48 C49 1.470(5) ?
C49 C54 1.383(6) ?
C49 C50 1.385(6) ?
C50 C51 1.395(6) ?
C50 H50 0.9300 ?
C51 C52 1.353(7) ?
C51 H51 0.9300 ?
C52 C53 1.359(7) ?
C53 C54 1.362(6) ?
C54 H54 0.9300 ?

loop_
_geom_torsion_atom_site_label_1
_geom_torsion_atom_site_label_2
_geom_torsion_atom_site_label_3
_geom_torsion_atom_site_label_4
_geom_torsion
_geom_torsion_publ_flag
C6 C1 C2 C3 0.1(7) ?
C1 C2 C3 F1 177.6(4) ?
C1 C2 C3 C4 -0.8(7) ?
C2 C3 C4 F2 180.0(4) ?
F1 C3 C4 F2 1.6(7) ?
C2 C3 C4 C5 0.4(7) ?
F1 C3 C4 C5 -178.0(4) ?
F2 C4 C5 C6 -178.9(4) ?
C3 C4 C5 C6 0.7(6) ?
C4 C5 C6 C1 -1.3(6) ?
C4 C5 C6 C7 177.3(4) ?
C2 C1 C6 C5 1.0(6) ?
C2 C1 C6 C7 -177.7(4) ?
C5 C6 C7 C8 -21.1(6) ?
C1 C6 C7 C8 157.5(4) ?
C5 C6 C7 S1 161.1(3) ?
C1 C6 C7 S1 -20.3(5) ?
C10 S1 C7 C8 -0.8(3) ?
C10 S1 C7 C6 177.3(3) ?
C6 C7 C8 C9 -176.9(4) ?
S1 C7 C8 C9 1.0(4) ?
C7 C8 C9 C10 -0.8(5) ?
C7 C8 C9 C12 177.0(3) ?
C8 C9 C10 C11 -175.6(4) ?
C12 C9 C10 C11 6.6(7) ?
C8 C9 C10 S1 0.2(4) y
C12 C9 C10 S1 -177.6(3) ?
C7 S1 C10 C9 0.3(3) ?
C7 S1 C10 C11 176.6(3) ?
C10 C9 C12 C16 45.1(6) y
C8 C9 C12 C16 -132.4(4) ?
C10 C9 C12 C13 -140.1(4) y
C8 C9 C12 C13 42.4(5) y
C16 C12 C13 F3 -141.7(3) ?
C9 C12 C13 F3 42.6(5) ?
C16 C12 C13 F4 98.7(4) ?
C9 C12 C13 F4 -77.0(4) ?
C16 C12 C13 C14 -18.5(4) y
C9 C12 C13 C14 165.8(3) ?
F3 C13 C14 F6 -87.7(4) ?
F4 C13 C14 F6 29.5(4) ?
C12 C13 C14 F6 147.8(3) ?
F3 C13 C14 F5 32.6(4) ?
F4 C13 C14 F5 149.8(3) ?
C12 C13 C14 F5 -91.9(4) ?
F3 C13 C14 C15 149.0(3) ?
F4 C13 C14 C15 -93.9(4) ?
C12 C13 C14 C15 24.5(4) y
F6 C14 C15 F7 89.7(4) ?
F5 C14 C15 F7 -30.1(5) ?
C13 C14 C15 F7 -146.7(3) ?
F6 C14 C15 F8 -27.3(4) ?
F5 C14 C15 F8 -147.1(3) ?
C13 C14 C15 F8 96.3(3) ?
F6 C14 C15 C16 -145.9(3) ?
F5 C14 C15 C16 94.4(4) ?
C13 C14 C15 C16 -22.2(4) y
C9 C12 C16 C17 4.1(6) ?
C13 C12 C16 C17 -171.1(3) ?
C9 C12 C16 C15 179.3(4) ?
C13 C12 C16 C15 4.1(4) y
F7 C15 C16 C12 136.0(4) ?
F8 C15 C16 C12 -105.7(4) ?
C14 C15 C16 C12 12.0(4) y
F7 C15 C16 C17 -48.3(5) ?
F8 C15 C16 C17 70.0(4) ?
C14 C15 C16 C17 -172.3(3) ?
C12 C16 C17 C18 52.6(6) y
C15 C16 C17 C18 -122.1(4) ?
C12 C16 C17 C20 -126.2(4) ?
C15 C16 C17 C20 59.0(5) ?
C20 C17 C18 C19 -178.2(4) ?
C16 C17 C18 C19 2.8(6) ?
C20 C17 C18 S2 0.8(4) ?
C16 C17 C18 S2 -178.2(3) ?
C21 S2 C18 C17 0.3(3) ?
C21 S2 C18 C19 179.4(3) ?
C18 C17 C20 C21 -1.9(5) ?
C16 C17 C20 C21 177.1(3) ?
C17 C20 C21 C22 -176.0(3) ?
C17 C20 C21 S2 2.0(4) ?
C18 S2 C21 C20 -1.3(3) ?
C18 S2 C21 C22 176.8(3) ?
C20 C21 C22 C27 150.4(4) ?
S2 C21 C22 C27 -27.4(5) ?
C20 C21 C22 C23 -27.7(6) ?
S2 C21 C22 C23 154.5(3) ?
C27 C22 C23 C24 0.1(6) ?
C21 C22 C23 C24 178.4(4) ?
C22 C23 C24 F9 179.6(4) ?
C22 C23 C24 C25 -0.8(6) ?
F9 C24 C25 F10 0.7(6) ?
C23 C24 C25 F10 -179.0(4) ?
F9 C24 C25 C26 -179.8(4) ?
C23 C24 C25 C26 0.5(7) ?
F10 C25 C26 C27 179.9(4) ?
C24 C25 C26 C27 0.4(8) ?
C23 C22 C27 C26 0.7(6) ?
C21 C22 C27 C26 -177.5(4) ?
C25 C26 C27 C22 -1.0(8) ?
C33 C28 C29 C30 -0.2(8) ?
C28 C29 C30 F11 -179.2(4) ?
C28 C29 C30 C31 1.7(8) ?
F11 C30 C31 F12 -0.8(7) ?
C29 C30 C31 F12 178.3(5) ?
F11 C30 C31 C32 179.8(4) ?
C29 C30 C31 C32 -1.1(8) ?
F12 C31 C32 C33 179.5(4) ?
C30 C31 C32 C33 -1.1(7) ?
C29 C28 C33 C32 -1.9(7) ?
C29 C28 C33 C34 177.4(4) ?
C31 C32 C33 C28 2.6(6) ?
C31 C32 C33 C34 -176.7(4) ?
C28 C33 C34 C35 -173.6(4) ?
C32 C33 C34 C35 5.7(6) ?
C28 C33 C34 S4 5.7(5) ?
C32 C33 C34 S4 -175.0(3) ?
C37 S4 C34 C35 -0.6(3) ?
C37 S4 C34 C33 180.0(3) ?
C33 C34 C35 C36 179.7(4) ?
S4 C34 C35 C36 0.4(4) ?
C34 C35 C36 C37 0.1(5) ?
C34 C35 C36 C39 -176.2(3) ?
C35 C36 C37 C38 -179.9(4) ?
C39 C36 C37 C38 -3.6(7) ?
C35 C36 C37 S4 -0.6(4) ?
C39 C36 C37 S4 175.7(3) ?
C34 S4 C37 C36 0.7(3) ?
C34 S4 C37 C38 -179.9(3) ?
C37 C36 C39 C43 59.4(6) y
C35 C36 C39 C43 -124.6(4) ?
C37 C36 C39 C40 -117.6(4) ?
C35 C36 C39 C40 58.4(5) y
C43 C39 C40 F14 124.3(4) ?
C36 C39 C40 F14 -58.3(5) ?
C43 C39 C40 F13 -116.4(4) ?
C36 C39 C40 F13 61.1(5) ?
C43 C39 C40 C41 1.0(5) ?
C36 C39 C40 C41 178.5(4) ?
F14 C40 C41 F15 110.8(5) ?
F13 C40 C41 F15 -6.0(5) ?
C39 C40 C41 F15 -124.3(4) ?
F14 C40 C41 F16 -6.4(6) ?
F13 C40 C41 F16 -123.3(5) ?
C39 C40 C41 F16 118.4(5) ?
F14 C40 C41 C42 -126.5(4) ?
F13 C40 C41 C42 116.6(4) ?
C39 C40 C41 C42 -1.7(5) y
F15 C41 C42 F18 -114.0(5) ?
F16 C41 C42 F18 4.3(6) ?
C40 C41 C42 F18 123.3(4) ?
F15 C41 C42 F17 2.7(6) ?
F16 C41 C42 F17 121.0(5) ?
C40 C41 C42 F17 -120.0(4) ?
F15 C41 C42 C43 124.5(5) ?
F16 C41 C42 C43 -117.2(4) ?
C40 C41 C42 C43 1.8(5) y
C36 C39 C43 C44 3.2(7) ?
C40 C39 C43 C44 -179.7(4) y
C36 C39 C43 C42 -177.0(4) ?
C40 C39 C43 C42 0.2(5) y
F18 C42 C43 C39 -122.2(4) ?
F17 C42 C43 C39 118.4(4) ?
C41 C42 C43 C39 -1.2(5) y
F18 C42 C43 C44 57.6(5) ?
F17 C42 C43 C44 -61.8(5) ?
C41 C42 C43 C44 178.6(4) ?
C39 C43 C44 C45 59.1(6) y
C42 C43 C44 C45 -120.8(4) ?
C39 C43 C44 C47 -120.8(5) ?
C42 C43 C44 C47 59.4(5) ?
C47 C44 C45 C46 179.5(4) ?
C43 C44 C45 C46 -0.4(7) ?
C47 C44 C45 S3 -0.9(4) ?
C43 C44 C45 S3 179.2(3) ?
C48 S3 C45 C44 1.4(3) ?
C48 S3 C45 C46 -178.9(3) ?
C45 C44 C47 C48 -0.3(5) ?
C43 C44 C47 C48 179.6(4) ?
C44 C47 C48 C49 -176.9(4) ?
C44 C47 C48 S3 1.3(4) ?
C45 S3 C48 C47 -1.6(3) ?
C45 S3 C48 C49 176.8(3) ?
C47 C48 C49 C54 26.1(7) ?
S3 C48 C49 C54 -151.9(4) ?
C47 C48 C49 C50 -155.4(4) ?
S3 C48 C49 C50 26.5(6) ?
C54 C49 C50 C51 -0.2(7) ?
C48 C49 C50 C51 -178.7(4) ?
C49 C50 C51 C52 -0.5(8) ?
C50 C51 C52 F19 -179.9(5) ?
C50 C51 C52 C53 0.4(8) ?
F19 C52 C53 F20 -0.8(8) ?
C51 C52 C53 F20 178.9(5) ?
F19 C52 C53 C54 -179.4(5) ?
C51 C52 C53 C54 0.3(9) ?
C52 C53 C54 C49 -1.0(8) ?
F20 C53 C54 C49 -179.5(4) ?
C50 C49 C54 C53 0.9(7) ?
C48 C49 C54 C53 179.5(4) ?

loop_
_cod_related_entry_id
_cod_related_entry_database
_cod_related_entry_code
1 ChemSpider 24736167
